data_7004453
loop_
_publ_author_name
'Chandrasekhar, Vadapalli'
'Azhakar, Ramachandran'
'Pandian, Balasubramanian Murugesa'
'Boomishankar, Ramamoorthy'
'Steiner, Alexander'

_publ_section_title
;
 A phosphorus-supported multisite coordination ligand containing three
 imidazolyl arms and its metalation behaviour. An unprecedented
 co-existence of mononuclear and macrocyclic dinuclear Zn(ii) complexes
 in the same unit cell of a crystalline lattice
;
_journal_issue 43
_journal_name_full 'Dalton Transactions'
_journal_page_first 5962
_journal_page_last 5969
_journal_paper_doi 10.1039/b807074a
_journal_year 2008
_chemical_formula_sum 'C15 H21 Cl2 N12 Ni O8 P S'
_chemical_formula_weight 690.08
_chemical_name_systematic
;
?
;
_space_group_IT_number 33
_symmetry_cell_setting orthorhombic
_symmetry_space_group_name_Hall 'P 2c -2n'
_symmetry_space_group_name_H-M 'P n a 21'
_atom_sites_solution_hydrogens geom
_atom_sites_solution_primary direct
_atom_sites_solution_secondary difmap
_audit_creation_method SHELXL-97
_cell_angle_alpha 90.00
_cell_angle_beta 90.00
_cell_angle_gamma 90.00
_cell_formula_units_Z 4
_cell_length_a 10.6094(10)
_cell_length_b 17.2830(16)
_cell_length_c 14.7831(13)
_cell_measurement_temperature 298(2)
_cell_volume 2710.7(4)
_computing_cell_refinement 'Bruker SMART'
_computing_data_collection 'Bruker SMART'
_computing_data_reduction 'Bruker SAINT'
_computing_molecular_graphics 'Bruker SHELXTL'
_computing_publication_material 'Bruker SHELXTL'
_computing_structure_refinement 'SHELXL-97 (Sheldrick, 1997)'
_computing_structure_solution 'SHELXS-97 (Sheldrick, 1990)'
_diffrn_ambient_temperature 298(2)
_diffrn_measured_fraction_theta_full 1.000
_diffrn_measured_fraction_theta_max 1.000
_diffrn_measurement_device_type 'CCD area detector'
_diffrn_measurement_method 'phi and omega scans'
_diffrn_radiation_monochromator graphite
_diffrn_radiation_source 'fine-focus sealed tube'
_diffrn_radiation_type MoK\a
_diffrn_radiation_wavelength 0.71073
_diffrn_reflns_av_R_equivalents 0.0734
_diffrn_reflns_av_sigmaI/netI 0.0772
_diffrn_reflns_limit_h_max 13
_diffrn_reflns_limit_h_min -12
_diffrn_reflns_limit_k_max 21
_diffrn_reflns_limit_k_min -21
_diffrn_reflns_limit_l_max 18
_diffrn_reflns_limit_l_min -13
_diffrn_reflns_number 14839
_diffrn_reflns_theta_full 26.00
_diffrn_reflns_theta_max 26.00
_diffrn_reflns_theta_min 2.25
_exptl_absorpt_coefficient_mu 1.114
_exptl_absorpt_correction_T_max 0.8507
_exptl_absorpt_correction_T_min 0.8079
_exptl_absorpt_correction_type empirical
_exptl_crystal_colour Violet
_exptl_crystal_density_diffrn 1.691
_exptl_crystal_density_method 'not measured'
_exptl_crystal_description prism
_exptl_crystal_F_000 1408
_exptl_crystal_size_max 0.20
_exptl_crystal_size_mid 0.18
_exptl_crystal_size_min 0.15
_refine_diff_density_max 0.407
_refine_diff_density_min -0.269
_refine_diff_density_rms 0.075
_refine_ls_abs_structure_details 'Flack H D (1983), Acta Cryst. A39, 876-881'
_refine_ls_abs_structure_Flack 0.03(2)
_refine_ls_extinction_method none
_refine_ls_goodness_of_fit_ref 1.030
_refine_ls_hydrogen_treatment constr
_refine_ls_matrix_type full
_refine_ls_number_parameters 364
_refine_ls_number_reflns 4240
_refine_ls_number_restraints 1
_refine_ls_restrained_S_all 1.030
_refine_ls_R_factor_all 0.0874
_refine_ls_R_factor_gt 0.0589
_refine_ls_shift/su_max 0.000
_refine_ls_shift/su_mean 0.000
_refine_ls_structure_factor_coef Fsqd
_refine_ls_weighting_details 'calc w=1/[\s^2^(Fo^2^)+(0.0544P)^2^+0.0000P] where P=(Fo^2^+2Fc^2^)/3'
_refine_ls_weighting_scheme calc
_refine_ls_wR_factor_gt 0.1127
_refine_ls_wR_factor_ref 0.1247
_reflns_number_gt 3078
_reflns_number_total 4240
_reflns_threshold_expression >2sigma(I)
_cod_data_source_file b807074a.txt
_cod_data_source_block 3
_cod_depositor_comments
;
The following automatic conversions were performed:
'_symmetry_cell_setting' value 'Orthorhombic' changed to 'orthorhombic'
according to '/home/saulius/struct/CIF-dictionaries/cif_core.dic'
dictionary named 'cif_core.dic' version 2.4.1 from 2010-06-29.

Automatic conversion script
Id: cif_fix_enum 1527 2010-12-29 10:47:43Z saulius 
;
_cod_original_sg_symbol_H-M Pna2(1)
_cod_database_code 7004453

loop_
_symmetry_equiv_pos_as_xyz
'x, y, z'
'-x, -y, z+1/2'
'x+1/2, -y+1/2, z'
'-x+1/2, y+1/2, z+1/2'

loop_
_atom_site_label
_atom_site_type_symbol
_atom_site_fract_x
_atom_site_fract_y
_atom_site_fract_z
_atom_site_U_iso_or_equiv
_atom_site_adp_type
_atom_site_occupancy
_atom_site_symmetry_multiplicity
_atom_site_calc_flag
_atom_site_refinement_flags
_atom_site_disorder_assembly
_atom_site_disorder_group
Ni1 Ni 0.01489(6) 0.03789(4) 0.21568(7) 0.0374(2) Uani 1 1 d . . .
P1 P 0.27574(14) 0.14519(9) 0.21898(16) 0.0425(4) Uani 1 1 d . . .
S1 S 0.42660(16) 0.20567(11) 0.2183(2) 0.0677(6) Uani 1 1 d . . .
N1 N 0.2078(5) 0.1388(3) 0.1156(4) 0.0468(15) Uani 1 1 d . . .
N2 N 0.0864(5) 0.1092(3) 0.1139(4) 0.0357(13) Uani 1 1 d . . .
N3 N -0.1490(5) 0.0657(3) 0.1448(5) 0.0476(15) Uani 1 1 d . . .
N4 N -0.3178(7) 0.0728(4) 0.0590(6) 0.073(2) Uani 1 1 d . . .
N5 N 0.1629(5) 0.1816(3) 0.2864(4) 0.0430(14) Uani 1 1 d . . .
N6 N 0.0647(5) 0.1303(3) 0.3059(4) 0.0385(14) Uani 1 1 d . . .
N7 N -0.0882(6) 0.0109(4) 0.3292(5) 0.0546(17) Uani 1 1 d . . .
N8 N -0.2403(7) -0.0086(5) 0.4269(6) 0.078(2) Uani 1 1 d . . .
N9 N 0.2974(5) 0.0539(3) 0.2543(4) 0.0453(15) Uani 1 1 d . . .
N10 N 0.2026(5) 0.0031(3) 0.2334(4) 0.0358(13) Uani 1 1 d . . .
N11 N 0.0087(5) -0.0756(3) 0.1694(4) 0.0463(14) Uani 1 1 d . . .
N12 N -0.0192(6) -0.1990(4) 0.1411(6) 0.072(2) Uani 1 1 d . . .
C1 C 0.2338(8) 0.1997(5) 0.0489(6) 0.068(2) Uani 1 1 d . . .
H1A H 0.2167 0.1805 -0.0108 0.102 Uiso 1 1 calc R . .
H1B H 0.3207 0.2148 0.0529 0.102 Uiso 1 1 calc R . .
H1C H 0.1811 0.2437 0.0608 0.102 Uiso 1 1 calc R . .
C2 C 0.0087(7) 0.1284(4) 0.0540(6) 0.0415(18) Uani 1 1 d . . .
H2 H 0.0327 0.1593 0.0054 0.050 Uiso 1 1 calc R . .
C3 C -0.1171(7) 0.1013(4) 0.0629(6) 0.049(2) Uani 1 1 d . . .
C4 C -0.2205(9) 0.1058(5) 0.0107(6) 0.069(3) Uani 1 1 d . . .
H4 H -0.2254 0.1270 -0.0470 0.083 Uiso 1 1 calc R . .
C5 C -0.2678(8) 0.0492(5) 0.1378(8) 0.075(3) Uani 1 1 d . . .
H5 H -0.3135 0.0237 0.1825 0.090 Uiso 1 1 calc R . .
C6 C 0.1930(9) 0.2408(5) 0.3557(7) 0.073(3) Uani 1 1 d . . .
H6A H 0.1178 0.2686 0.3714 0.109 Uiso 1 1 calc R . .
H6B H 0.2545 0.2762 0.3320 0.109 Uiso 1 1 calc R . .
H6C H 0.2263 0.2159 0.4086 0.109 Uiso 1 1 calc R . .
C7 C -0.0020(8) 0.1337(5) 0.3791(6) 0.057(2) Uani 1 1 d . . .
H7 H 0.0073 0.1732 0.4214 0.069 Uiso 1 1 calc R . .
C8 C -0.0920(7) 0.0715(5) 0.3904(5) 0.054(2) Uani 1 1 d . . .
C9 C -0.1873(8) 0.0587(7) 0.4491(7) 0.075(3) Uani 1 1 d . . .
H9 H -0.2115 0.0909 0.4963 0.090 Uiso 1 1 calc R . .
C10 C -0.1771(8) -0.0348(5) 0.3547(6) 0.070(3) Uani 1 1 d . . .
H10 H -0.1957 -0.0812 0.3259 0.084 Uiso 1 1 calc R . .
C11 C 0.4211(7) 0.0228(5) 0.2764(7) 0.071(3) Uani 1 1 d . . .
H11A H 0.4132 -0.0142 0.3245 0.106 Uiso 1 1 calc R . .
H11B H 0.4757 0.0641 0.2952 0.106 Uiso 1 1 calc R . .
H11C H 0.4561 -0.0021 0.2240 0.106 Uiso 1 1 calc R . .
C12 C 0.2225(6) -0.0699(4) 0.2226(6) 0.0484(16) Uani 1 1 d . . .
H12 H 0.3004 -0.0925 0.2345 0.058 Uiso 1 1 calc R . .
C13 C 0.1174(7) -0.1137(4) 0.1914(5) 0.0479(19) Uani 1 1 d . . .
C14 C 0.0973(9) -0.1911(4) 0.1745(6) 0.066(2) Uani 1 1 d . . .
H14 H 0.1547 -0.2309 0.1845 0.079 Uiso 1 1 calc R . .
C15 C -0.0704(8) -0.1271(4) 0.1390(6) 0.065(2) Uani 1 1 d . . .
H15 H -0.1512 -0.1160 0.1185 0.078 Uiso 1 1 calc R . .
Cl1 Cl 0.0090(2) 0.61307(11) 0.03733(15) 0.0573(5) Uani 1 1 d . . .
Cl2 Cl 0.47675(19) 0.17972(11) 0.86925(15) 0.0570(5) Uani 1 1 d . . .
O1 O -0.0954(6) 0.6594(3) 0.0663(5) 0.093(2) Uani 1 1 d . . .
O2 O 0.1090(6) 0.6226(4) 0.0948(6) 0.109(3) Uani 1 1 d . . .
O3 O 0.0418(13) 0.6336(9) -0.0482(8) 0.206(6) Uani 1 1 d . . .
O4 O -0.0297(6) 0.5348(3) 0.0378(7) 0.106(3) Uani 1 1 d . . .
O5 O 0.4411(8) 0.2518(4) 0.8971(5) 0.115(3) Uani 1 1 d . . .
O6 O 0.5945(9) 0.1849(5) 0.8324(8) 0.154(4) Uani 1 1 d . . .
O7 O 0.3973(11) 0.1538(5) 0.8038(6) 0.154(4) Uani 1 1 d . . .
O8 O 0.4728(7) 0.1247(5) 0.9409(6) 0.105(3) Uani 1 1 d . . .

loop_
_atom_site_aniso_label
_atom_site_aniso_U_11
_atom_site_aniso_U_22
_atom_site_aniso_U_33
_atom_site_aniso_U_23
_atom_site_aniso_U_13
_atom_site_aniso_U_12
Ni1 0.0335(4) 0.0318(4) 0.0468(5) 0.0000(5) 0.0064(5) -0.0029(3)
P1 0.0339(8) 0.0385(8) 0.0552(11) 0.0009(12) -0.0049(11) -0.0065(7)
S1 0.0465(10) 0.0698(12) 0.0868(15) 0.0008(15) -0.0047(16) -0.0259(9)
N1 0.042(4) 0.042(3) 0.056(4) 0.005(3) 0.000(3) -0.015(3)
N2 0.032(3) 0.030(3) 0.045(4) -0.005(3) -0.001(3) -0.002(2)
N3 0.025(3) 0.040(3) 0.077(5) 0.002(3) -0.005(3) -0.001(2)
N4 0.051(4) 0.064(5) 0.104(7) -0.018(5) -0.017(4) 0.001(4)
N5 0.045(3) 0.032(3) 0.052(4) -0.013(3) -0.010(3) -0.004(3)
N6 0.034(3) 0.033(3) 0.048(4) -0.001(3) -0.009(3) 0.004(3)
N7 0.051(4) 0.054(4) 0.059(4) 0.012(3) 0.021(3) -0.003(3)
N8 0.060(5) 0.087(6) 0.088(6) 0.028(5) 0.023(4) 0.001(4)
N9 0.036(3) 0.039(3) 0.061(4) -0.003(3) -0.005(3) -0.001(3)
N10 0.039(3) 0.033(3) 0.035(4) 0.000(2) 0.000(2) 0.002(2)
N11 0.050(4) 0.033(3) 0.056(4) -0.001(3) 0.007(3) -0.009(3)
N12 0.063(5) 0.042(4) 0.112(7) -0.007(4) 0.012(5) -0.012(3)
C1 0.073(6) 0.071(6) 0.060(6) 0.018(5) 0.012(5) -0.027(5)
C2 0.048(5) 0.037(4) 0.040(5) 0.004(3) 0.005(4) 0.001(3)
C3 0.048(5) 0.035(4) 0.065(6) -0.003(4) -0.013(4) -0.004(3)
C4 0.068(6) 0.051(5) 0.090(8) -0.005(5) -0.036(5) 0.000(4)
C5 0.045(5) 0.058(5) 0.123(9) -0.002(5) -0.001(5) -0.002(4)
C6 0.074(6) 0.062(5) 0.082(7) -0.035(5) -0.022(5) -0.005(5)
C7 0.060(6) 0.071(6) 0.041(5) -0.012(4) 0.001(4) 0.029(4)
C8 0.051(5) 0.056(5) 0.055(6) 0.008(4) 0.008(4) 0.010(4)
C9 0.066(6) 0.095(7) 0.065(6) 0.015(5) 0.028(5) 0.019(6)
C10 0.054(5) 0.071(6) 0.083(7) 0.021(5) 0.030(5) -0.002(5)
C11 0.052(5) 0.060(5) 0.100(7) -0.009(5) -0.028(5) 0.009(4)
C12 0.050(4) 0.042(4) 0.053(4) 0.005(5) 0.000(5) 0.006(3)
C13 0.066(5) 0.033(4) 0.045(5) -0.003(3) 0.007(3) 0.002(3)
C14 0.089(7) 0.034(4) 0.074(6) 0.002(4) 0.011(5) 0.003(4)
C15 0.056(5) 0.051(5) 0.089(7) -0.008(5) 0.013(5) -0.018(4)
Cl1 0.0662(14) 0.0520(12) 0.0536(13) -0.0072(10) -0.0105(11) 0.0039(10)
Cl2 0.0605(12) 0.0534(12) 0.0569(12) -0.0110(10) 0.0000(11) 0.0080(9)
O1 0.060(4) 0.057(4) 0.161(7) -0.034(4) -0.021(4) 0.004(3)
O2 0.065(4) 0.110(6) 0.151(8) -0.034(5) -0.048(4) 0.006(4)
O3 0.266(14) 0.258(15) 0.093(8) 0.053(8) 0.047(9) 0.039(12)
O4 0.077(4) 0.057(4) 0.184(8) -0.021(4) -0.059(5) 0.014(3)
O5 0.180(8) 0.072(4) 0.095(6) -0.015(4) 0.040(5) 0.021(5)
O6 0.114(7) 0.136(7) 0.213(11) 0.022(6) 0.095(7) 0.024(6)
O7 0.233(11) 0.114(6) 0.114(7) 0.029(5) -0.080(8) -0.067(7)
O8 0.106(6) 0.121(6) 0.089(6) 0.048(5) -0.009(4) 0.035(5)

loop_
_atom_type_symbol
_atom_type_description
_atom_type_scat_dispersion_real
_atom_type_scat_dispersion_imag
_atom_type_scat_source
C C 0.0033 0.0016 'International Tables Vol C Tables 4.2.6.8 and 6.1.1.4'
H H 0.0000 0.0000 'International Tables Vol C Tables 4.2.6.8 and 6.1.1.4'
N N 0.0061 0.0033 'International Tables Vol C Tables 4.2.6.8 and 6.1.1.4'
O O 0.0106 0.0060 'International Tables Vol C Tables 4.2.6.8 and 6.1.1.4'
Cl Cl 0.1484 0.1585 'International Tables Vol C Tables 4.2.6.8 and 6.1.1.4'
Ni Ni 0.3393 1.1124 'International Tables Vol C Tables 4.2.6.8 and 6.1.1.4'
P P 0.1023 0.0942 'International Tables Vol C Tables 4.2.6.8 and 6.1.1.4'
S S 0.1246 0.1234 'International Tables Vol C Tables 4.2.6.8 and 6.1.1.4'

loop_
_geom_angle_atom_site_label_1
_geom_angle_atom_site_label_2
_geom_angle_atom_site_label_3
_geom_angle
_geom_angle_site_symmetry_1
_geom_angle_site_symmetry_3
_geom_angle_publ_flag
N7 Ni1 N11 92.2(2) . . ?
N7 Ni1 N3 91.1(3) . . ?
N11 Ni1 N3 91.5(2) . . ?
N7 Ni1 N2 156.2(2) . . ?
N11 Ni1 N2 109.4(2) . . ?
N3 Ni1 N2 78.7(2) . . ?
N7 Ni1 N10 109.8(2) . . ?
N11 Ni1 N10 78.5(2) . . ?
N3 Ni1 N10 157.0(2) . . ?
N2 Ni1 N10 85.1(2) . . ?
N7 Ni1 N6 78.0(2) . . ?
N11 Ni1 N6 156.1(2) . . ?
N3 Ni1 N6 110.2(2) . . ?
N2 Ni1 N6 85.4(2) . . ?
N10 Ni1 N6 84.4(2) . . ?
N9 P1 N5 105.4(3) . . ?
N9 P1 N1 106.2(3) . . ?
N5 P1 N1 104.8(3) . . ?
N9 P1 S1 113.6(2) . . ?
N5 P1 S1 113.2(2) . . ?
N1 P1 S1 112.8(2) . . ?
N2 N1 C1 115.3(6) . . ?
N2 N1 P1 115.9(5) . . ?
C1 N1 P1 118.7(5) . . ?
C2 N2 N1 121.7(6) . . ?
C2 N2 Ni1 115.3(5) . . ?
N1 N2 Ni1 122.8(4) . . ?
C5 N3 C3 105.2(8) . . ?
C5 N3 Ni1 143.1(7) . . ?
C3 N3 Ni1 109.5(4) . . ?
C5 N4 C4 106.2(7) . . ?
N6 N5 C6 117.1(6) . . ?
N6 N5 P1 114.6(4) . . ?
C6 N5 P1 121.0(5) . . ?
C7 N6 N5 123.4(7) . . ?
C7 N6 Ni1 114.8(5) . . ?
N5 N6 Ni1 121.8(4) . . ?
C10 N7 C8 104.6(7) . . ?
C10 N7 Ni1 140.1(6) . . ?
C8 N7 Ni1 112.2(5) . . ?
C9 N8 C10 106.2(7) . . ?
N10 N9 C11 118.4(5) . . ?
N10 N9 P1 115.5(4) . . ?
C11 N9 P1 122.8(5) . . ?
C12 N10 N9 122.3(5) . . ?
C12 N10 Ni1 114.9(4) . . ?
N9 N10 Ni1 122.8(4) . . ?
C15 N11 C13 107.2(6) . . ?
C15 N11 Ni1 141.2(6) . . ?
C13 N11 Ni1 110.5(4) . . ?
C14 N12 C15 106.5(6) . . ?
N1 C1 H1A 109.5 . . ?
N1 C1 H1B 109.5 . . ?
H1A C1 H1B 109.5 . . ?
N1 C1 H1C 109.5 . . ?
H1A C1 H1C 109.5 . . ?
H1B C1 H1C 109.5 . . ?
N2 C2 C3 117.6(7) . . ?
N2 C2 H2 121.2 . . ?
C3 C2 H2 121.2 . . ?
C4 C3 N3 108.9(7) . . ?
C4 C3 C2 134.0(8) . . ?
N3 C3 C2 116.9(7) . . ?
C3 C4 N4 106.9(8) . . ?
C3 C4 H4 126.6 . . ?
N4 C4 H4 126.6 . . ?
N3 C5 N4 112.7(9) . . ?
N3 C5 H5 123.7 . . ?
N4 C5 H5 123.7 . . ?
N5 C6 H6A 109.5 . . ?
N5 C6 H6B 109.5 . . ?
H6A C6 H6B 109.5 . . ?
N5 C6 H6C 109.5 . . ?
H6A C6 H6C 109.5 . . ?
H6B C6 H6C 109.5 . . ?
N6 C7 C8 115.0(8) . . ?
N6 C7 H7 122.5 . . ?
C8 C7 H7 122.5 . . ?
C9 C8 N7 108.5(8) . . ?
C9 C8 C7 133.6(9) . . ?
N7 C8 C7 117.9(7) . . ?
N8 C9 C8 107.5(9) . . ?
N8 C9 H9 126.2 . . ?
C8 C9 H9 126.2 . . ?
N7 C10 N8 113.1(9) . . ?
N7 C10 H10 123.4 . . ?
N8 C10 H10 123.4 . . ?
N9 C11 H11A 109.5 . . ?
N9 C11 H11B 109.5 . . ?
H11A C11 H11B 109.5 . . ?
N9 C11 H11C 109.5 . . ?
H11A C11 H11C 109.5 . . ?
H11B C11 H11C 109.5 . . ?
N10 C12 C13 115.5(6) . . ?
N10 C12 H12 122.2 . . ?
C13 C12 H12 122.2 . . ?
N11 C13 C14 107.1(7) . . ?
N11 C13 C12 118.8(6) . . ?
C14 C13 C12 134.1(7) . . ?
N12 C14 C13 108.0(7) . . ?
N12 C14 H14 126.0 . . ?
C13 C14 H14 126.0 . . ?
N11 C15 N12 111.1(8) . . ?
N11 C15 H15 124.4 . . ?
N12 C15 H15 124.4 . . ?
O3 Cl1 O2 110.3(7) . . ?
O3 Cl1 O4 109.2(8) . . ?
O2 Cl1 O4 109.7(4) . . ?
O3 Cl1 O1 109.3(7) . . ?
O2 Cl1 O1 110.2(4) . . ?
O4 Cl1 O1 108.0(4) . . ?
O7 Cl2 O5 110.1(6) . . ?
O7 Cl2 O6 107.8(8) . . ?
O5 Cl2 O6 108.3(5) . . ?
O7 Cl2 O8 106.9(5) . . ?
O5 Cl2 O8 112.2(5) . . ?
O6 Cl2 O8 111.5(5) . . ?

loop_
_geom_bond_atom_site_label_1
_geom_bond_atom_site_label_2
_geom_bond_distance
_geom_bond_site_symmetry_2
_geom_bond_publ_flag
Ni1 N7 2.057(6) . ?
Ni1 N11 2.078(5) . ?
Ni1 N3 2.086(5) . ?
Ni1 N2 2.087(6) . ?
Ni1 N10 2.096(5) . ?
Ni1 N6 2.147(6) . ?
P1 N9 1.677(5) . ?
P1 N5 1.680(6) . ?
P1 N1 1.693(6) . ?
P1 S1 1.912(2) . ?
N1 N2 1.386(7) . ?
N1 C1 1.470(9) . ?
N2 C2 1.254(9) . ?
N3 C5 1.297(9) . ?
N3 C3 1.400(10) . ?
N4 C5 1.343(12) . ?
N4 C4 1.378(11) . ?
N5 N6 1.398(8) . ?
N5 C6 1.483(8) . ?
N6 C7 1.294(10) . ?
N7 C10 1.287(9) . ?
N7 C8 1.384(10) . ?
N8 C9 1.332(12) . ?
N8 C10 1.340(11) . ?
N9 N10 1.371(7) . ?
N9 C11 1.456(9) . ?
N10 C12 1.290(7) . ?
N11 C15 1.303(9) . ?
N11 C13 1.368(9) . ?
N12 C14 1.338(10) . ?
N12 C15 1.357(10) . ?
C1 H1A 0.9600 . ?
C1 H1B 0.9600 . ?
C1 H1C 0.9600 . ?
C2 C3 1.421(10) . ?
C2 H2 0.9300 . ?
C3 C4 1.343(10) . ?
C4 H4 0.9300 . ?
C5 H5 0.9300 . ?
C6 H6A 0.9600 . ?
C6 H6B 0.9600 . ?
C6 H6C 0.9600 . ?
C7 C8 1.447(11) . ?
C7 H7 0.9300 . ?
C8 C9 1.351(11) . ?
C9 H9 0.9300 . ?
C10 H10 0.9300 . ?
C11 H11A 0.9600 . ?
C11 H11B 0.9600 . ?
C11 H11C 0.9600 . ?
C12 C13 1.425(9) . ?
C12 H12 0.9300 . ?
C13 C14 1.378(9) . ?
C14 H14 0.9300 . ?
C15 H15 0.9300 . ?
Cl1 O3 1.358(11) . ?
Cl1 O2 1.369(6) . ?
Cl1 O4 1.413(6) . ?
Cl1 O1 1.433(6) . ?
Cl2 O7 1.358(8) . ?
Cl2 O5 1.365(6) . ?
Cl2 O6 1.365(8) . ?
Cl2 O8 1.424(7) . ?
